data_1518055
loop_
_publ_author_name
'Holler, Helmut'
'Babel, Dietrich'
'Samouel, Maurice'
'de Kozak, Ariel'

_publ_section_title
;
 The crystal structure of the gallium compounds BaMnGaF7 and BaCdGaF7
;
_journal_name_full 'Revue de Chimie Minerale'
_journal_page_first 358
_journal_page_last 369
_journal_volume 21
_journal_year 1984
_chemical_formula_sum 'Ba F7 Ga Mn'
_chemical_formula_weight 394.99
_space_group_IT_number 15
_symmetry_cell_setting monoclinic
_symmetry_Int_Tables_number 15
_symmetry_space_group_name_Hall '-C 2yc'
_symmetry_space_group_name_H-M 'C 1 2/c 1'
_cell_angle_alpha 90
_cell_angle_beta 91.13(1)
_cell_angle_gamma 90
_cell_formula_units_Z 8
_cell_length_a 13.808(1)
_cell_length_b 5.308(1)
_cell_length_c 14.688(2)
_cell_volume 1076.3(3)
_diffrn_ambient_temperature 293
_diffrn_radiation_probe x-ray
_diffrn_radiation_type MoK\a
_diffrn_radiation_wavelength 0.71069
_exptl_absorpt_coefficient_mu 14.591
_exptl_crystal_density_diffrn 4.875
_exptl_crystal_density_meas 4.87
_exptl_crystal_F_000 1400
_refine_ls_number_reflns 1507
_refine_ls_R_factor_gt 0.0609
_refine_ls_wR_factor_gt 0.0538
_cod_data_source_file RCM-1984-21-358-369-1.cif
_cod_data_source_block BaMnGaF7
_cod_original_sg_symbol_H-M 'C 2/c'
_cod_database_code 1518055

loop_
_symmetry_equiv_pos_site_id
_symmetry_equiv_pos_as_xyz
1 x,y,z
2 -x,y,1/2-z
3 -x,-y,-z
4 x,-y,1/2+z
5 1/2+x,1/2+y,z
6 1/2-x,1/2+y,1/2-z
7 1/2-x,1/2-y,-z
8 1/2+x,1/2-y,1/2+z

loop_
_atom_site_aniso_label
_atom_site_aniso_U_11
_atom_site_aniso_U_22
_atom_site_aniso_U_33
_atom_site_aniso_U_23
_atom_site_aniso_U_13
_atom_site_aniso_U_12
Ga1 0.0037(4) 0.0043(4) 0.0078(4) 0.0004(3) 0.0003(3) -0.0002(3)
Mn1 0.0140(9) 0.0093(8) 0.0067(8) 0.0000 0.0026(7) 0.0000
Mn2 0.0054(8) 0.0058(8) 0.0096(8) -0.0025(6) 0.0001(6) 0.0006(6)
F1 0.013(3) 0.015(3) 0.011(2) -0.001(2) 0.004(2) -0.007(2)
F2 0.017(3) 0.010(2) 0.009(2) -0.002(2) 0.000(2) 0.006(2)
F3 0.014(3) 0.012(3) 0.012(2) 0.008(2) 0.006(2) 0.003(2)
F4 0.006(2) 0.010(2) 0.016(2) -0.004(2) 0.003(2) -0.0026(19)
F5 0.003(2) 0.016(3) 0.014(2) 0.001(2) -0.0025(19) 0.003(2)
F6 0.006(2) 0.019(3) 0.024(3) 0.008(2) -0.002(2) 0.000(2)
F7 0.012(2) 0.015(3) 0.011(2) -0.002(2) -0.001(2) 0.002(2)
Ba1 0.0044(3) 0.0082(3) 0.0095(3) -0.0010(2) -0.0003(2) -0.0012(2)

loop_
_atom_site_label
_atom_site_type_symbol
_atom_site_thermal_displace_type
_atom_site_fract_x
_atom_site_fract_y
_atom_site_fract_z
_atom_site_occupancy
_atom_site_U_iso_or_equiv
Ga1 Ga Uani 0.38050(10) 0.50320(10) 0.12520(10) 1.000 0.0053(2)
Mn1 Mn Uani 0.00000 0.4538(3) 0.25000 1.000 0.0100(5)
Mn2 Mn Uani 0.00000 0.50000 0.00000 1.000 0.0069(5)
F1 F Uani 0.1640(4) 0.2144(4) 0.2790(4) 1.000 0.0130(16)
F2 F Uani 0.4180(4) 0.3297(11) 0.0208(2) 1.000 0.0120(14)
F3 F Uani 0.3797(4) 0.2230(11) 0.2018(4) 1.000 0.0126(16)
F4 F Uani 0.3712(4) 0.2015(11) 0.5469(4) 1.000 0.0106(12)
F5 F Uani 0.5052(4) 0.3908(12) 0.6582(4) 1.000 0.0110(14)
F6 F Uani 0.2526(4) 0.4443(13) 0.0897(5) 1.000 0.0164(16)
F7 F Uani 0.4434(4) 0.0825(12) 0.3714(4) 1.000 0.0127(14)
Ba1 Ba Uani 0.18950(10) -0.04300(10) 0.12120(10) 1.000 0.0074(2)

loop_
_atom_type_symbol
_atom_type_description
_atom_type_scat_dispersion_real
_atom_type_scat_dispersion_imag
_atom_type_scat_source
Ba Ba -0.3244 2.2819 ' International Tables Vol C Tables 4.2.6.8 and 6.1.1.4'
F F 0.0171 0.0103 ' International Tables Vol C Tables 4.2.6.8 and 6.1.1.4'
Ga Ga 0.2307 1.6083 ' International Tables Vol C Tables 4.2.6.8 and 6.1.1.4'
Mn Mn 0.3368 0.7283 ' International Tables Vol C Tables 4.2.6.8 and 6.1.1.4'

loop_
_geom_angle_atom_site_label_1
_geom_angle_atom_site_label_2
_geom_angle_atom_site_label_3
_geom_angle
_geom_angle_site_symmetry_1
_geom_angle_site_symmetry_3
_geom_angle_publ_flag
F2 Ga1 F3 96.1(2) . . yes
F2 Ga1 F6 87.9(3) . . yes
F2 Ga1 F4 85.9(2) . 4_564 yes
F2 Ga1 F5 95.3(3) . 4_564 yes
F1 Ga1 F2 172.4(2) 6_555 . yes
F3 Ga1 F6 91.0(3) . . yes
F3 Ga1 F4 175.8(3) . 4_564 yes
F3 Ga1 F5 95.8(3) . 4_564 yes
F1 Ga1 F3 91.0(2) 6_555 . yes
F4 Ga1 F6 85.3(3) 4_564 . yes
F5 Ga1 F6 172.1(3) 4_564 . yes
F1 Ga1 F6 89.3(3) 6_555 . yes
F4 Ga1 F5 87.7(3) 4_564 4_564 yes
F1 Ga1 F4 86.8(2) 6_555 4_564 yes
F1 Ga1 F5 86.6(2) 6_555 4_564 yes
F3 Mn1 F7 77.1(2) 5_455 5_455 yes
F3 Mn1 F3 102.9(2) 5_455 6_555 yes
F3 Mn1 F7 79.2(2) 5_455 6_555 yes
F3 Mn1 F5 130.8(2) 5_455 7_556 yes
F3 Mn1 F5 110.5(2) 5_455 8_454 yes
F3 Mn1 F7 79.2(2) 6_555 5_455 yes
F7 Mn1 F7 141.6(3) 5_455 6_555 yes
F5 Mn1 F7 74.9(2) 7_556 5_455 yes
F5 Mn1 F7 142.2(2) 8_454 5_455 yes
F3 Mn1 F7 77.1(2) 6_555 6_555 yes
F3 Mn1 F5 110.5(2) 6_555 7_556 yes
F3 Mn1 F5 130.8(2) 6_555 8_454 yes
F5 Mn1 F7 142.2(2) 7_556 6_555 yes
F5 Mn1 F7 74.9(2) 8_454 6_555 yes
F5 Mn1 F5 72.9(2) 7_556 8_454 yes
F2 Mn2 F4 94.7(2) 5_455 6_555 yes
F2 Mn2 F7 83.50(19) 5_455 6_555 yes
F2 Mn2 F2 180.00 5_455 7_555 yes
F2 Mn2 F4 85.3(2) 5_455 8_454 yes
F2 Mn2 F7 96.50(19) 5_455 8_454 yes
F4 Mn2 F7 83.7(2) 6_555 6_555 yes
F2 Mn2 F4 85.3(2) 7_555 6_555 yes
F4 Mn2 F4 180.00 6_555 8_454 yes
F4 Mn2 F7 96.3(2) 6_555 8_454 yes
F2 Mn2 F7 96.50(19) 7_555 6_555 yes
F4 Mn2 F7 96.3(2) 8_454 6_555 yes
F7 Mn2 F7 180.00 6_555 8_454 yes
F2 Mn2 F4 94.7(2) 7_555 8_454 yes
F2 Mn2 F7 83.50(19) 7_555 8_454 yes
F4 Mn2 F7 83.7(2) 8_454 8_454 yes
Ga1 F2 Mn2 133.2(2) . 5_545 yes
Ga1 F3 Mn1 132.1(3) . 5_545 yes
Ga1 F4 Mn2 122.2(3) 4_565 6_545 yes
Ga1 F5 Mn1 110.9(3) 4_565 7_556 yes
Mn1 F7 Mn2 124.8(3) 5_545 6_545 yes

loop_
_geom_bond_atom_site_label_1
_geom_bond_atom_site_label_2
_geom_bond_distance
_geom_bond_site_symmetry_2
_geom_bond_publ_flag
Ga1 F2 1.871(4) . yes
Ga1 F3 1.865(6) . yes
Ga1 F6 1.858(6) . yes
Ga1 F4 1.947(6) 4_564 yes
Ga1 F5 1.866(6) 4_564 yes
Ga1 F1 1.910(5) 6_555 yes
Mn1 F3 2.293(6) 5_455 yes
Mn1 F7 2.077(6) 5_455 yes
Mn1 F3 2.293(6) 6_555 yes
Mn1 F7 2.077(6) 6_555 yes
Mn1 F5 2.274(6) 7_556 yes
Mn1 F5 2.274(6) 8_454 yes
Mn2 F2 2.110(6) 5_455 yes
Mn2 F4 2.198(6) 6_555 yes
Mn2 F7 2.077(6) 6_555 yes
Mn2 F2 2.110(6) 7_555 yes
Mn2 F4 2.198(6) 8_454 yes
Mn2 F7 2.077(6) 8_454 yes

loop_
_geom_torsion_atom_site_label_1
_geom_torsion_atom_site_label_2
_geom_torsion_atom_site_label_3
_geom_torsion_atom_site_label_4
_geom_torsion
_geom_torsion_site_symmetry_4
_geom_torsion_publ_flag
F3 Ga1 F2 Mn2 -28.3(4) 5_545 no
F6 Ga1 F2 Mn2 -119.1(4) 5_545 no
F2 Ga1 F3 Mn1 62.9(4) 5_545 no
F6 Ga1 F3 Mn1 150.9(4) 5_545 no
